data_4108835
loop_
_publ_author_name
'Pierre Dechambenoit'
'Sylvie Ferlay'
'Nathalie Kyritsakas'
'Mir Wais Hosseini'

_publ_section_title
;
 Molecular Tectonics: Control of Reversible Water Release in Porous
 Charge-Assisted H-Bonded Networks
;
_journal_name_full 'Journal of the American Chemical Society'
_journal_page_first 17106
_journal_page_last 17113
_journal_paper_doi 10.1021/ja806916t
_journal_volume 130
_journal_year 2008
_chemical_formula_moiety '3(C14 H20 N4), 2(C6 Cr N6), 6(H2 O), H2 O'
_chemical_formula_sum 'C54 H74 Cr2 N24 O7'
_chemical_formula_weight 1275.37
_chemical_name_systematic
;
 ?
;
_space_group_IT_number 14
_symmetry_cell_setting monoclinic
_symmetry_space_group_name_Hall '-P 2yn'
_symmetry_space_group_name_H-M 'P 1 21/n 1'
_atom_sites_solution_hydrogens geom
_atom_sites_solution_primary direct
_atom_sites_solution_secondary difmap
_audit_creation_method SHELXL-97
_cell_angle_alpha 90.00
_cell_angle_beta 91.702(2)
_cell_angle_gamma 90.00
_cell_formula_units_Z 2
_cell_length_a 7.1142(4)
_cell_length_b 21.4319(13)
_cell_length_c 20.9403(13)
_cell_measurement_reflns_used 2735
_cell_measurement_temperature 173(2)
_cell_measurement_theta_max 26.87
_cell_measurement_theta_min 2.72
_cell_volume 3191.4(3)
_computing_cell_refinement 'Bruker SMART'
_computing_data_collection 'Bruker SMART'
_computing_data_reduction 'Bruker SAINT'
_computing_molecular_graphics 'Bruker SHELXTL'
_computing_publication_material 'Bruker SHELXTL'
_computing_structure_refinement 'SHELXL-97 (Sheldrick, 1997)'
_computing_structure_solution 'SHELXS-97 (Sheldrick, 1990)'
_diffrn_ambient_temperature 173(2)
_diffrn_measured_fraction_theta_full 0.967
_diffrn_measured_fraction_theta_max 0.967
_diffrn_measurement_device_type 'CCD area detector'
_diffrn_measurement_method 'phi and omega scans'
_diffrn_radiation_monochromator graphite
_diffrn_radiation_source 'fine-focus sealed tube'
_diffrn_radiation_type MoK\a
_diffrn_radiation_wavelength 0.71073
_diffrn_reflns_av_R_equivalents 0.0630
_diffrn_reflns_av_sigmaI/netI 0.0889
_diffrn_reflns_limit_h_max 9
_diffrn_reflns_limit_h_min -9
_diffrn_reflns_limit_k_max 22
_diffrn_reflns_limit_k_min -27
_diffrn_reflns_limit_l_max 27
_diffrn_reflns_limit_l_min -27
_diffrn_reflns_number 20747
_diffrn_reflns_theta_full 27.00
_diffrn_reflns_theta_max 27.00
_diffrn_reflns_theta_min 2.14
_exptl_absorpt_coefficient_mu 0.409
_exptl_absorpt_correction_T_max 0.9798
_exptl_absorpt_correction_T_min 0.9412
_exptl_absorpt_correction_type multi-scan
_exptl_absorpt_process_details sadabs
_exptl_crystal_colour purple
_exptl_crystal_density_diffrn 1.327
_exptl_crystal_density_meas ?
_exptl_crystal_description prism
_exptl_crystal_F_000 1340
_exptl_crystal_size_max 0.15
_exptl_crystal_size_mid 0.05
_exptl_crystal_size_min 0.05
_refine_diff_density_max 0.677
_refine_diff_density_min -0.507
_refine_diff_density_rms 0.078
_refine_ls_extinction_method none
_refine_ls_goodness_of_fit_ref 1.042
_refine_ls_hydrogen_treatment mixed
_refine_ls_matrix_type full
_refine_ls_number_parameters 421
_refine_ls_number_reflns 6630
_refine_ls_number_restraints 8
_refine_ls_restrained_S_all 1.041
_refine_ls_R_factor_all 0.1085
_refine_ls_R_factor_gt 0.0631
_refine_ls_shift/su_max 0.009
_refine_ls_shift/su_mean 0.000
_refine_ls_structure_factor_coef Fsqd
_refine_ls_weighting_details 'calc w=1/[\s^2^(Fo^2^)+(0.0757P)^2^+2.5725P] where P=(Fo^2^+2Fc^2^)/3'
_refine_ls_weighting_scheme calc
_refine_ls_wR_factor_gt 0.1492
_refine_ls_wR_factor_ref 0.1825
_reflns_number_gt 4466
_reflns_number_total 6630
_reflns_threshold_expression >2sigma(I)
_cod_data_source_file ja806916t_si_005.cif
_cod_data_source_block e1154a
_cod_depositor_comments
;
The following automatic conversions were performed:

'_exptl_crystal_density_meas' value 'none' was changed to '?' - the
value is perceived as not measured.

Automatic conversion script
Id: cif_fix_values 3008 2015-01-20 13:52:24Z robertas 
;
_cod_database_code 4108835

loop_
_symmetry_equiv_pos_as_xyz
'x, y, z'
'-x+1/2, y+1/2, -z+1/2'
'-x, -y, -z'
'x-1/2, -y-1/2, z-1/2'

loop_
_atom_site_label
_atom_site_type_symbol
_atom_site_fract_x
_atom_site_fract_y
_atom_site_fract_z
_atom_site_U_iso_or_equiv
_atom_site_adp_type
_atom_site_occupancy
_atom_site_symmetry_multiplicity
_atom_site_calc_flag
_atom_site_refinement_flags
C1 C 1.2262(5) 0.31427(18) 0.69532(17) 0.0197(8) Uani 1 1 d .
N1 N 1.3726(4) 0.32055(17) 0.65886(16) 0.0300(8) Uani 1 1 d .
H1 H 1.3675 0.3050 0.6200 0.036 Uiso 1 1 calc R
C2 C 1.5441(6) 0.3528(2) 0.6813(2) 0.0425(12) Uani 1 1 d .
H2A H 1.6054 0.3726 0.6446 0.051 Uiso 1 1 calc R
H2B H 1.6331 0.3222 0.7007 0.051 Uiso 1 1 calc R
C3 C 1.4996(6) 0.4008(2) 0.7288(2) 0.0445(12) Uani 1 1 d .
H3A H 1.4344 0.4360 0.7070 0.053 Uiso 1 1 calc R
H3B H 1.6181 0.4169 0.7484 0.053 Uiso 1 1 calc R
C4 C 1.3776(5) 0.3759(2) 0.78028(19) 0.0280(9) Uani 1 1 d .
H4A H 1.4531 0.3487 0.8093 0.034 Uiso 1 1 calc R
H4B H 1.3286 0.4110 0.8056 0.034 Uiso 1 1 calc R
N2 N 1.2204(4) 0.34033(15) 0.75181(14) 0.0215(7) Uani 1 1 d .
H2 H 1.1174 0.3363 0.7737 0.026 Uiso 1 1 calc R
C5 C 1.0636(4) 0.27665(18) 0.67157(17) 0.0199(8) Uani 1 1 d .
C6 C 0.9882(4) 0.28637(18) 0.60982(17) 0.0212(8) Uani 1 1 d .
H6 H 1.0411 0.3172 0.5831 0.025 Uiso 1 1 calc R
C7 C 0.8365(4) 0.25108(19) 0.58758(17) 0.0215(8) Uani 1 1 d .
H7 H 0.7850 0.2577 0.5458 0.026 Uiso 1 1 calc R
C8 C 0.7600(4) 0.20573(18) 0.62712(17) 0.0208(8) Uani 1 1 d .
C9 C 0.8353(5) 0.19589(18) 0.68854(18) 0.0218(8) Uani 1 1 d .
H9 H 0.7839 0.1646 0.7150 0.026 Uiso 1 1 calc R
C10 C 0.9861(5) 0.23199(18) 0.71115(18) 0.0219(8) Uani 1 1 d .
H10 H 1.0357 0.2261 0.7533 0.026 Uiso 1 1 calc R
C11 C 0.5986(4) 0.16699(18) 0.60440(18) 0.0210(8) Uani 1 1 d .
N3 N 0.5905(4) 0.14716(15) 0.54484(14) 0.0225(7) Uani 1 1 d .
H3 H 0.6876 0.1541 0.5208 0.027 Uiso 1 1 calc R
C12 C 0.4273(5) 0.1140(2) 0.51660(19) 0.0282(9) Uani 1 1 d .
H12A H 0.4553 0.0688 0.5142 0.034 Uiso 1 1 calc R
H12B H 0.4014 0.1294 0.4726 0.034 Uiso 1 1 calc R
C13 C 0.2560(5) 0.1241(2) 0.55652(19) 0.0286(9) Uani 1 1 d .
H13A H 0.1547 0.0952 0.5424 0.034 Uiso 1 1 calc R
H13B H 0.2096 0.1674 0.5505 0.034 Uiso 1 1 calc R
C14 C 0.3048(5) 0.11311(19) 0.62670(19) 0.0249(9) Uani 1 1 d .
H14A H 0.1960 0.1238 0.6530 0.030 Uiso 1 1 calc R
H14B H 0.3363 0.0686 0.6339 0.030 Uiso 1 1 calc R
N4 N 0.4672(4) 0.15265(15) 0.64500(15) 0.0241(7) Uani 1 1 d .
H4 H 0.4767 0.1672 0.6843 0.029 Uiso 1 1 calc R
C15 C 0.2905(5) 0.00562(18) 0.90772(18) 0.0210(8) Uani 1 1 d .
N5 N 0.4435(4) -0.02752(15) 0.91767(15) 0.0251(7) Uani 1 1 d .
H5 H 0.4503 -0.0526 0.9510 0.030 Uiso 1 1 calc R
C16 C 0.6038(5) -0.0243(2) 0.8752(2) 0.0360(11) Uani 1 1 d .
H16A H 0.6710 -0.0647 0.8757 0.043 Uiso 1 1 calc R
H16B H 0.6926 0.0084 0.8906 0.043 Uiso 1 1 calc R
C17 C 0.5360(6) -0.0094(2) 0.8087(2) 0.0360(11) Uani 1 1 d .
H17A H 0.4657 -0.0455 0.7907 0.043 Uiso 1 1 calc R
H17B H 0.6450 -0.0014 0.7816 0.043 Uiso 1 1 calc R
C18 C 0.4098(5) 0.0474(2) 0.80862(19) 0.0296(9) Uani 1 1 d .
H18A H 0.4859 0.0851 0.8180 0.036 Uiso 1 1 calc R
H18B H 0.3487 0.0525 0.7659 0.036 Uiso 1 1 calc R
N6 N 0.2665(4) 0.04024(15) 0.85663(14) 0.0227(7) Uani 1 1 d .
H6A H 0.1591 0.0601 0.8509 0.027 Uiso 1 1 calc R
C19 C 0.1401(4) 0.00291(18) 0.95531(17) 0.0190(8) Uani 1 1 d .
C20 C 0.0854(5) -0.05450(18) 0.97979(17) 0.0210(8) Uani 1 1 d .
H20 H 0.1441 -0.0917 0.9659 0.025 Uiso 1 1 calc R
C21 C 0.0549(4) 0.05758(18) 0.97547(18) 0.0211(8) Uani 1 1 d .
H21 H 0.0922 0.0967 0.9588 0.025 Uiso 1 1 calc R
Cr1 Cr 0.67148(7) 0.22131(3) 0.89704(3) 0.01747(17) Uani 1 1 d .
C22 C 0.8427(5) 0.15447(19) 0.85636(17) 0.0223(8) Uani 1 1 d .
N7 N 0.9300(5) 0.11619(17) 0.83301(17) 0.0329(8) Uani 1 1 d .
C23 C 0.5020(5) 0.21360(17) 0.81549(18) 0.0197(8) Uani 1 1 d .
N8 N 0.4198(4) 0.20695(16) 0.76737(16) 0.0274(8) Uani 1 1 d .
C24 C 0.5337(5) 0.15086(18) 0.94464(18) 0.0210(8) Uani 1 1 d .
N9 N 0.4780(4) 0.11141(16) 0.97660(16) 0.0263(7) Uani 1 1 d .
C25 C 0.4884(5) 0.28747(18) 0.93252(17) 0.0217(8) Uani 1 1 d .
N10 N 0.3877(4) 0.32551(16) 0.95009(16) 0.0289(8) Uani 1 1 d .
C26 C 0.8386(5) 0.22312(18) 0.98011(18) 0.0213(8) Uani 1 1 d .
N11 N 0.9134(4) 0.21900(16) 1.02915(16) 0.0263(7) Uani 1 1 d .
C27 C 0.8196(5) 0.29433(19) 0.85621(18) 0.0238(8) Uani 1 1 d .
N12 N 0.8967(5) 0.33572(17) 0.83381(17) 0.0344(9) Uani 1 1 d .
O1 O 0.9806(4) 0.46575(15) 0.86505(16) 0.0383(8) Uani 1 1 d D
O2 O 0.3080(4) 0.45507(15) 0.94098(16) 0.0372(7) Uani 1 1 d D
O3 O 0.9742(11) 0.0335(4) 0.7158(4) 0.058(2) Uani 0.50 1 d PD
O4 O 0.8368(5) 0.01372(18) 0.57500(19) 0.0499(9) Uani 1 1 d D
H1A H 0.889(5) 0.480(2) 0.883(2) 0.048 Uiso 1 1 d D
H1B H 0.951(7) 0.4297(12) 0.856(2) 0.048 Uiso 1 1 d D
H2C H 0.330(7) 0.4170(10) 0.942(2) 0.050 Uiso 1 1 d D
H2D H 0.213(4) 0.459(2) 0.919(2) 0.050 Uiso 1 1 d D
H4C H 0.939(4) -0.003(2) 0.569(3) 0.054 Uiso 1 1 d D
H4D H 0.823(7) 0.030(2) 0.5402(14) 0.054 Uiso 1 1 d D
H3C H 0.868(9) 0.019(6) 0.722(7) 0.087 Uiso 0.50 1 d PD
H3D H 0.937(18) 0.063(4) 0.738(6) 0.087 Uiso 0.50 1 d PD

loop_
_atom_site_aniso_label
_atom_site_aniso_U_11
_atom_site_aniso_U_22
_atom_site_aniso_U_33
_atom_site_aniso_U_23
_atom_site_aniso_U_13
_atom_site_aniso_U_12
C1 0.0209(15) 0.020(2) 0.0186(19) 0.0029(15) 0.0024(13) -0.0003(14)
N1 0.0239(14) 0.045(2) 0.0210(17) -0.0069(15) 0.0054(13) -0.0122(14)
C2 0.0271(19) 0.063(4) 0.038(3) -0.014(2) 0.0072(18) -0.022(2)
C3 0.037(2) 0.058(4) 0.039(3) -0.008(2) 0.006(2) -0.019(2)
C4 0.0278(17) 0.029(3) 0.027(2) -0.0023(18) -0.0017(16) -0.0050(16)
N2 0.0206(13) 0.024(2) 0.0204(16) -0.0030(13) 0.0039(12) -0.0028(12)
C5 0.0149(14) 0.021(2) 0.0235(19) -0.0030(16) 0.0013(13) 0.0007(13)
C6 0.0190(15) 0.026(2) 0.0189(19) 0.0031(15) 0.0006(13) -0.0014(14)
C7 0.0222(16) 0.029(2) 0.0139(18) 0.0018(15) 0.0017(13) -0.0002(15)
C8 0.0182(15) 0.028(2) 0.0162(18) 0.0003(15) 0.0020(13) 0.0012(14)
C9 0.0218(15) 0.024(2) 0.0196(19) 0.0035(16) 0.0043(14) -0.0024(14)
C10 0.0212(15) 0.027(2) 0.0172(18) 0.0016(16) -0.0014(13) 0.0013(14)
C11 0.0182(15) 0.021(2) 0.024(2) 0.0006(16) -0.0004(14) 0.0010(14)
N3 0.0213(13) 0.028(2) 0.0179(16) -0.0023(13) 0.0037(12) -0.0044(12)
C12 0.0294(18) 0.029(3) 0.025(2) -0.0045(18) -0.0042(16) -0.0070(17)
C13 0.0215(16) 0.033(3) 0.031(2) 0.0023(18) -0.0060(15) -0.0091(16)
C14 0.0219(16) 0.022(2) 0.030(2) -0.0032(17) 0.0039(15) -0.0079(15)
N4 0.0222(14) 0.031(2) 0.0198(16) -0.0066(14) 0.0025(12) -0.0067(13)
C15 0.0206(15) 0.020(2) 0.023(2) -0.0004(16) 0.0027(14) -0.0005(14)
N5 0.0217(14) 0.025(2) 0.0293(18) 0.0079(14) 0.0087(13) 0.0058(13)
C16 0.0261(18) 0.039(3) 0.044(3) 0.012(2) 0.0180(18) 0.0112(18)
C17 0.033(2) 0.040(3) 0.036(2) 0.004(2) 0.0149(18) 0.0048(19)
C18 0.0314(18) 0.033(3) 0.025(2) 0.0069(18) 0.0107(16) 0.0035(17)
N6 0.0196(13) 0.027(2) 0.0218(17) 0.0034(14) 0.0039(12) 0.0041(12)
C19 0.0167(14) 0.021(2) 0.0194(18) 0.0029(15) 0.0042(13) -0.0016(13)
C20 0.0214(15) 0.019(2) 0.023(2) -0.0008(15) 0.0021(14) 0.0039(14)
C21 0.0193(15) 0.019(2) 0.026(2) 0.0033(15) 0.0058(14) 0.0007(14)
Cr1 0.0178(3) 0.0196(4) 0.0151(3) 0.0000(2) 0.0018(2) 0.0010(2)
C22 0.0260(17) 0.023(2) 0.0179(19) 0.0043(16) -0.0006(14) 0.0031(15)
N7 0.0372(17) 0.033(2) 0.029(2) 0.0030(16) 0.0051(15) 0.0131(16)
C23 0.0217(15) 0.014(2) 0.024(2) 0.0025(15) 0.0045(14) 0.0033(14)
N8 0.0281(15) 0.032(2) 0.0217(18) -0.0031(14) -0.0014(14) 0.0036(14)
C24 0.0237(16) 0.018(2) 0.021(2) -0.0031(16) -0.0007(14) 0.0032(14)
N9 0.0288(15) 0.022(2) 0.0277(18) 0.0042(15) 0.0016(13) -0.0021(14)
C25 0.0246(16) 0.024(2) 0.0159(18) 0.0008(15) -0.0004(14) 0.0003(15)
N10 0.0336(16) 0.029(2) 0.0246(18) 0.0000(15) 0.0063(14) 0.0067(15)
C26 0.0197(15) 0.019(2) 0.026(2) -0.0031(16) 0.0027(14) -0.0007(14)
N11 0.0273(15) 0.028(2) 0.0231(18) 0.0007(14) -0.0046(13) -0.0014(14)
C27 0.0236(16) 0.028(2) 0.020(2) -0.0041(16) 0.0051(14) 0.0008(16)
N12 0.0382(18) 0.032(2) 0.034(2) -0.0024(16) 0.0161(16) -0.0053(16)
O1 0.0382(16) 0.028(2) 0.049(2) -0.0037(15) 0.0067(14) -0.0050(14)
O2 0.0385(16) 0.030(2) 0.0431(19) 0.0000(16) -0.0029(14) 0.0015(14)
O3 0.067(5) 0.047(5) 0.059(5) -0.009(4) 0.002(4) 0.005(4)
O4 0.0422(18) 0.048(3) 0.060(2) 0.0206(19) 0.0130(17) 0.0090(16)

loop_
_atom_type_symbol
_atom_type_description
_atom_type_scat_dispersion_real
_atom_type_scat_dispersion_imag
_atom_type_scat_source
C C 0.0033 0.0016 'International Tables Vol C Tables 4.2.6.8 and 6.1.1.4'
H H 0.0000 0.0000 'International Tables Vol C Tables 4.2.6.8 and 6.1.1.4'
N N 0.0061 0.0033 'International Tables Vol C Tables 4.2.6.8 and 6.1.1.4'
O O 0.0106 0.0060 'International Tables Vol C Tables 4.2.6.8 and 6.1.1.4'
Cr Cr 0.3209 0.6236 'International Tables Vol C Tables 4.2.6.8 and 6.1.1.4'

loop_
_geom_angle_atom_site_label_1
_geom_angle_atom_site_label_2
_geom_angle_atom_site_label_3
_geom_angle
_geom_angle_site_symmetry_1
N2 C1 N1 121.8(3) .
N2 C1 C5 119.3(3) .
N1 C1 C5 118.9(3) .
C1 N1 C2 121.8(3) .
C1 N1 H1 119.1 .
C2 N1 H1 119.1 .
N1 C2 C3 110.6(3) .
N1 C2 H2A 109.5 .
C3 C2 H2A 109.5 .
N1 C2 H2B 109.5 .
C3 C2 H2B 109.5 .
H2A C2 H2B 108.1 .
C2 C3 C4 112.2(4) .
C2 C3 H3A 109.2 .
C4 C3 H3A 109.2 .
C2 C3 H3B 109.2 .
C4 C3 H3B 109.2 .
H3A C3 H3B 107.9 .
N2 C4 C3 110.0(3) .
N2 C4 H4A 109.7 .
C3 C4 H4A 109.7 .
N2 C4 H4B 109.7 .
C3 C4 H4B 109.7 .
H4A C4 H4B 108.2 .
C1 N2 C4 123.0(3) .
C1 N2 H2 118.5 .
C4 N2 H2 118.5 .
C10 C5 C6 120.3(3) .
C10 C5 C1 119.5(3) .
C6 C5 C1 120.1(3) .
C7 C6 C5 120.1(3) .
C7 C6 H6 119.9 .
C5 C6 H6 119.9 .
C6 C7 C8 119.6(3) .
C6 C7 H7 120.2 .
C8 C7 H7 120.2 .
C9 C8 C7 120.4(3) .
C9 C8 C11 118.9(3) .
C7 C8 C11 120.7(3) .
C10 C9 C8 120.0(3) .
C10 C9 H9 120.0 .
C8 C9 H9 120.0 .
C5 C10 C9 119.6(3) .
C5 C10 H10 120.2 .
C9 C10 H10 120.2 .
N3 C11 N4 121.6(3) .
N3 C11 C8 119.7(3) .
N4 C11 C8 118.7(3) .
C11 N3 C12 123.2(3) .
C11 N3 H3 118.4 .
C12 N3 H3 118.4 .
N3 C12 C13 110.3(3) .
N3 C12 H12A 109.6 .
C13 C12 H12A 109.6 .
N3 C12 H12B 109.6 .
C13 C12 H12B 109.6 .
H12A C12 H12B 108.1 .
C12 C13 C14 110.3(3) .
C12 C13 H13A 109.6 .
C14 C13 H13A 109.6 .
C12 C13 H13B 109.6 .
C14 C13 H13B 109.6 .
H13A C13 H13B 108.1 .
N4 C14 C13 108.5(3) .
N4 C14 H14A 110.0 .
C13 C14 H14A 110.0 .
N4 C14 H14B 110.0 .
C13 C14 H14B 110.0 .
H14A C14 H14B 108.4 .
C11 N4 C14 122.1(3) .
C11 N4 H4 118.9 .
C14 N4 H4 118.9 .
N6 C15 N5 121.6(3) .
N6 C15 C19 119.4(3) .
N5 C15 C19 118.9(3) .
C15 N5 C16 122.3(3) .
C15 N5 H5 118.9 .
C16 N5 H5 118.9 .
N5 C16 C17 109.8(3) .
N5 C16 H16A 109.7 .
C17 C16 H16A 109.7 .
N5 C16 H16B 109.7 .
C17 C16 H16B 109.7 .
H16A C16 H16B 108.2 .
C16 C17 C18 110.4(4) .
C16 C17 H17A 109.6 .
C18 C17 H17A 109.6 .
C16 C17 H17B 109.6 .
C18 C17 H17B 109.6 .
H17A C17 H17B 108.1 .
N6 C18 C17 110.0(3) .
N6 C18 H18A 109.7 .
C17 C18 H18A 109.7 .
N6 C18 H18B 109.7 .
C17 C18 H18B 109.7 .
H18A C18 H18B 108.2 .
C15 N6 C18 123.0(3) .
C15 N6 H6A 118.5 .
C18 N6 H6A 118.5 .
C21 C19 C20 120.2(3) .
C21 C19 C15 120.0(3) .
C20 C19 C15 119.8(3) .
C21 C20 C19 120.3(3) 3_557
C21 C20 H20 119.9 3_557
C19 C20 H20 119.9 .
C20 C21 C19 119.5(3) 3_557
C20 C21 H21 120.2 3_557
C19 C21 H21 120.2 .
C23 Cr1 C24 93.81(14) .
C23 Cr1 C25 89.62(14) .
C24 Cr1 C25 90.85(14) .
C23 Cr1 C26 176.37(15) .
C24 Cr1 C26 82.99(14) .
C25 Cr1 C26 92.13(14) .
C23 Cr1 C22 86.62(14) .
C24 Cr1 C22 89.22(14) .
C25 Cr1 C22 176.24(14) .
C26 Cr1 C22 91.61(14) .
C23 Cr1 C27 90.62(14) .
C24 Cr1 C27 175.40(15) .
C25 Cr1 C27 87.95(14) .
C26 Cr1 C27 92.62(15) .
C22 Cr1 C27 92.27(15) .
N7 C22 Cr1 176.9(3) .
N8 C23 Cr1 174.2(3) .
N9 C24 Cr1 170.8(3) .
N10 C25 Cr1 177.4(3) .
N11 C26 Cr1 171.0(3) .
N12 C27 Cr1 178.0(3) .
H1A O1 H1B 105(5) .
H2C O2 H2D 105(5) .
H3C O3 H3D 84(10) .
H4C O4 H4D 98(5) .

loop_
_geom_bond_atom_site_label_1
_geom_bond_atom_site_label_2
_geom_bond_distance
_geom_bond_site_symmetry_2
C1 N2 1.310(5) .
C1 N1 1.317(4) .
C1 C5 1.484(5) .
N1 C2 1.467(5) .
N1 H1 0.8800 .
C2 C3 1.470(6) .
C2 H2A 0.9900 .
C2 H2B 0.9900 .
C3 C4 1.502(6) .
C3 H3A 0.9900 .
C3 H3B 0.9900 .
C4 N2 1.466(5) .
C4 H4A 0.9900 .
C4 H4B 0.9900 .
N2 H2 0.8800 .
C5 C10 1.391(5) .
C5 C6 1.400(5) .
C6 C7 1.387(5) .
C6 H6 0.9500 .
C7 C8 1.398(5) .
C7 H7 0.9500 .
C8 C9 1.395(5) .
C8 C11 1.484(5) .
C9 C10 1.394(5) .
C9 H9 0.9500 .
C10 H10 0.9500 .
C11 N3 1.317(5) .
C11 N4 1.318(4) .
N3 C12 1.471(5) .
N3 H3 0.8800 .
C12 C13 1.513(5) .
C12 H12A 0.9900 .
C12 H12B 0.9900 .
C13 C14 1.518(5) .
C13 H13A 0.9900 .
C13 H13B 0.9900 .
C14 N4 1.474(4) .
C14 H14A 0.9900 .
C14 H14B 0.9900 .
N4 H4 0.8800 .
C15 N6 1.309(5) .
C15 N5 1.311(4) .
C15 C19 1.485(4) .
N5 C16 1.468(4) .
N5 H5 0.8800 .
C16 C17 1.495(6) .
C16 H16A 0.9900 .
C16 H16B 0.9900 .
C17 C18 1.512(6) .
C17 H17A 0.9900 .
C17 H17B 0.9900 .
C18 N6 1.461(4) .
C18 H18A 0.9900 .
C18 H18B 0.9900 .
N6 H6A 0.8800 .
C19 C21 1.391(5) .
C19 C20 1.393(5) .
C20 C21 1.390(5) 3_557
C20 H20 0.9500 .
C21 C20 1.390(5) 3_557
C21 H21 0.9500 .
Cr1 C23 2.068(4) .
Cr1 C24 2.072(4) .
Cr1 C25 2.078(4) .
Cr1 C26 2.078(4) .
Cr1 C22 2.079(4) .
Cr1 C27 2.084(4) .
C22 N7 1.147(5) .
C23 N8 1.159(5) .
C24 N9 1.156(5) .
C25 N10 1.153(5) .
C26 N11 1.146(5) .
C27 N12 1.150(5) .
O1 H1A 0.828(19) .
O1 H1B 0.821(19) .
O2 H2C 0.831(19) .
O2 H2D 0.814(19) .
O3 H3C 0.83(2) .
O3 H3D 0.83(2) .
O4 H4C 0.825(19) .
O4 H4D 0.813(19) .
